data_4114581
loop_
_publ_author_name
'Ikuko Katsuki'
'Yuri Motoda'
'Yukinari Sunatsuki'
'Naohide Matsumoto'
'Toshio Nakashima'
'Masaaki Kojima'

_publ_contact_author_address
;
Department of Chemistry, Faculty of Science, Kumamoto University, 
Kurokami 2-39-1, Kumamoto 860-8555, Japan
;
_publ_contact_author_email ' naohide@aster.sci.kumamoto-u.ac.jp'
_publ_contact_author_fax ' +81-96-342-3390'
_publ_contact_author_name 'Naohide Matsumoto'
_publ_contact_author_phone ' +81-96-342-3390'
_publ_section_title
;
 Spontaneous Resolution Induced by Self-Organization of Chiral
 Self-Complementary Cobalt(III) Complexes with Achiral Tripod-Type Ligands
 Containing Three Imidazole Groups
;
_journal_name_full 'Journal of the American Chemical Society'
_journal_page_first 629
_journal_page_last 640
_journal_paper_doi 10.1021/ja0123960
_journal_volume 124
_journal_year 2002
_chemical_formula_sum 'C18 H30.5 Cl1.5 Co N10 O10'
_chemical_formula_weight 659.11
_space_group_IT_number 9
_symmetry_cell_setting monoclinic
_symmetry_Int_Tables_number 9
_symmetry_space_group_name_Hall 'C -2yc'
_symmetry_space_group_name_H-M 'C 1 c 1'
_cell_angle_alpha 90
_cell_angle_beta 91.86(2)
_cell_angle_gamma 90
_cell_formula_units_Z 8
_cell_length_a 24.330(7)
_cell_length_b 12.887(5)
_cell_length_c 18.157(4)
_cell_measurement_reflns_used 0
_cell_measurement_temperature 296.2
_cell_measurement_theta_max 0.0
_cell_measurement_theta_min 0.0
_cell_volume 5690(3)
_computing_cell_refinement 'MSC/AFC Diffractometer Control'
_computing_data_collection 'MSC/AFC Diffractometer Control'
_computing_data_reduction 'teXsan for Windows (MSC, 1997)'
_computing_publication_material 'teXsan for Windows (MSC, 1997)'
_computing_structure_refinement 'teXsan for Windows (MSC, 1997)'
_computing_structure_solution 'DIRDIF92 PATTY (Beurskens, 1992)'
_diffrn_ambient_temperature 296.2
_diffrn_measurement_device AFC7R
_diffrn_measurement_method \w-2\q
_diffrn_orient_matrix_UB_11 0.00000
_diffrn_orient_matrix_UB_12 0.00000
_diffrn_orient_matrix_UB_13 0.00000
_diffrn_orient_matrix_UB_21 0.00000
_diffrn_orient_matrix_UB_22 0.00000
_diffrn_orient_matrix_UB_23 0.00000
_diffrn_orient_matrix_UB_31 0.00000
_diffrn_orient_matrix_UB_32 0.00000
_diffrn_orient_matrix_UB_33 0.00000
_diffrn_radiation_detector 'scintillation counter'
_diffrn_radiation_monochromator graphite
_diffrn_radiation_source 'X-ray tube'
_diffrn_radiation_type 'Mo K\a'
_diffrn_radiation_wavelength 0.7107
_diffrn_reflns_av_R_equivalents 0.05126
_diffrn_reflns_av_sigmaI/netI 0.101
_diffrn_reflns_limit_h_max 28
_diffrn_reflns_limit_h_min 0
_diffrn_reflns_limit_k_max 15
_diffrn_reflns_limit_k_min 0
_diffrn_reflns_limit_l_max 21
_diffrn_reflns_limit_l_min -21
_diffrn_reflns_number 5399
_diffrn_reflns_reduction_process 'Lp corrections applied'
_diffrn_reflns_theta_max 25.01
_diffrn_reflns_theta_min 14.74
_diffrn_standards_decay_% -2.98
_diffrn_standards_interval_count 0
_diffrn_standards_number 0
_exptl_absorpt_coefficient_mu 0.812
_exptl_absorpt_correction_T_max 1.000
_exptl_absorpt_correction_T_min 1.000
_exptl_absorpt_correction_type none
_exptl_crystal_colour none
_exptl_crystal_density_diffrn 1.539
_exptl_crystal_description none
_exptl_crystal_F_000 2728.00
_exptl_crystal_size_max 0.00
_exptl_crystal_size_mid 0.00
_exptl_crystal_size_min 0.00
_refine_diff_density_max 0.43
_refine_diff_density_min -0.36
_refine_ls_extinction_method none
_refine_ls_goodness_of_fit_all 1.316
_refine_ls_goodness_of_fit_ref 1.320
_refine_ls_hydrogen_treatment noref
_refine_ls_matrix_type full
_refine_ls_number_constraints 0
_refine_ls_number_parameters 650
_refine_ls_number_reflns 3177
_refine_ls_number_restraints 0
_refine_ls_R_factor_all 0.0595
_refine_ls_R_factor_gt 0.0600
_refine_ls_shift/su_max 5.9700
_refine_ls_shift/su_mean 0.2371
_refine_ls_structure_factor_coef F
_refine_ls_weighting_details unit
_refine_ls_weighting_scheme sigma
_refine_ls_wR_factor_all 0.0620
_refine_ls_wR_factor_ref 0.0620
_reflns_number_gt 3177
_reflns_number_total 5379
_reflns_threshold_expression I>2.00\s(I)
_cod_data_source_file ja0123960_3.cif
_cod_data_source_block '_[CoH1.5L](ClO4)1.5_xH2O'
_cod_original_cell_volume 5689.9(26)
_cod_original_sg_symbol_H-M 'C c '
_cod_original_formula_sum 'C18 H30.50 Cl1.50 Co N10 O10 '
_cod_database_code 4114581

loop_
_symmetry_equiv_pos_as_xyz
'   +x,   +y,   +z'
'   +x,   -y,1/2+z'
'1/2+x,1/2+y,   +z'
1/2+x,1/2-y,1/2+z

loop_
_atom_site_label
_atom_site_fract_x
_atom_site_fract_y
_atom_site_fract_z
_atom_site_U_iso_or_equiv
_atom_site_occupancy
_atom_site_refinement_flags
_atom_site_adp_type
_atom_site_calc_flag
Co(1) 0.0016 0.0239(2) 0.4999 0.0352(8) 1.000 . Uani d
Co(2) 0.33013(7) 0.0269(2) 0.87805(8) 0.0368(8) 1.000 . Uani d
Cl(1) 0.3258(2) 0.3814(3) 0.2484(4) 0.072(2) 1.000 . Uani d
Cl(2) 0.0079(6) 0.3796(11) 0.1304(8) 0.171(5) 1.000 . Uani d
Cl(3) 0.1926(8) 0.248(3) 0.589(2) 0.187(10) 0.500 S Uani d
Cl(4) 0.1341(5) 0.2450(10) 0.7821(8) 0.083(4) 0.500 S Uani d
O(1) 0.3507(8) 0.334(2) 0.3218(11) 0.147(7) 1.000 . Uiso d
O(2) 0.3110(6) 0.2917(12) 0.2069(8) 0.087(4) 1.000 . Uiso d
O(3) 0.2761(8) 0.423(2) 0.2730(11) 0.147(6) 1.000 . Uiso d
O(4) 0.3628(8) 0.452(2) 0.2174(10) 0.137(6) 1.000 . Uiso d
O(5) 0.0470(11) 0.464(2) 0.165(2) 0.218(9) 1.000 . Uiso d
O(6) 0.0122(11) 0.371(2) 0.056(2) 0.199(9) 1.000 . Uiso d
O(7) -0.0495(13) 0.403(3) 0.138(2) 0.250(12) 1.000 . Uiso d
O(8) 0.0119(12) 0.308(2) 0.194(2) 0.222(12) 1.000 . Uiso d
O(9) 0.1895(11) 0.186(2) 0.535(2) 0.087(8) 0.500 S Uiso d
O(10) 0.244(1) 0.290(3) 0.615(2) 0.111(9) 0.500 S Uiso d
O(11) 0.179(2) 0.348(4) 0.600(3) 0.39(2) 1.000 . Uiso d
O(12) 0.206(2) 0.178(4) 0.648(3) 0.19(2) 0.500 S Uiso d
O(13) 0.151(2) 0.210(4) 0.719(3) 0.20(2) 0.500 S Uiso d
O(14) 0.1782(11) 0.319(2) 0.786(2) 0.090(7) 0.500 S Uiso d
O(15) 0.0839(13) 0.288(3) 0.801(2) 0.113(9) 0.500 S Uiso d
O(16) 0.1503(13) 0.154(2) 0.819(2) 0.102(9) 0.500 S Uiso d
O(17) 0.188(2) 0.466(4) 0.134(2) 0.43(2) 1.000 . Uiso d
O(18) 0.200(2) 0.380(3) -0.007(2) 0.34(1) 1.000 . Uiso d
O(19) 0.6247(11) 0.142(2) 0.751(2) 0.240(10) 1.000 . Uiso d
O(20) 0.2572(10) 0.502(2) -0.0807(13) 0.211(9) 1.000 . Uiso d
O(21) 0.0670(13) 0.373(2) 0.361(2) 0.274(11) 1.000 . Uiso d
O(22) 0.099(2) 0.426(3) -0.025(2) 0.37(2) 1.000 . Uiso d
O(23) 0.199(2) 0.345(4) 0.498(3) 0.41(2) 1.000 . Uiso d
N(1) 0.0079(9) 0.040(2) 0.3130(11) 0.083(8) 1.000 . Uani d
N(2) 0.0568(6) 0.1063(12) 0.4563(7) 0.029(4) 1.000 . Uani d
N(3) -0.0069(7) 0.144(1) 0.5611(9) 0.041(5) 1.000 . Uani d
N(4) -0.0150(8) 0.2664(13) 0.6480(10) 0.048(5) 1.000 . Uani d
N(5) 0.0145(7) -0.0933(12) 0.4410(10) 0.043(5) 1.000 . Uani d
N(6) 0.0594(6) -0.0338(11) 0.5621(9) 0.032(4) 1.000 . Uani d
N(7) 0.1248(8) -0.092(2) 0.6343(11) 0.056(6) 1.000 . Uani d
N(8) -0.0621(7) 0.0806(13) 0.4422(8) 0.037(4) 1.000 . Uani d
N(9) -0.0550(7) -0.0440(11) 0.5491(9) 0.038(5) 1.000 . Uani d
N(10) -0.1146(9) -0.136(2) 0.6158(13) 0.074(7) 1.000 . Uani d
N(11) 0.3200(8) 0.046(2) 1.0646(12) 0.074(7) 1.000 . Uani d
N(12) 0.3897(8) 0.076(2) 0.9417(9) 0.040(4) 1.000 . Uani d
N(13) 0.3875(7) -0.0481(13) 0.8303(8) 0.043(5) 1.000 . Uani d
N(14) 0.4472(7) -0.1239(12) 0.7639(8) 0.033(4) 1.000 . Uani d
N(15) 0.2732(8) 0.117(2) 0.9215(11) 0.063(6) 1.000 . Uani d
N(16) 0.3360(7) 0.1387(11) 0.8137(9) 0.033(4) 1.000 . Uani d
N(17) 0.3484(8) 0.264(2) 0.7341(10) 0.056(6) 1.000 . Uani d
N(18) 0.3175(8) -0.103(2) 0.9388(9) 0.055(6) 1.000 . Uani d
N(19) 0.2746(7) -0.0355(13) 0.8182(9) 0.049(5) 1.000 . Uani d
N(20) 0.2047(7) -0.0829(13) 0.7411(9) 0.038(4) 1.000 . Uani d
C(1) 0.0661(7) 0.100(2) 0.3232(10) 0.075(7) 1.000 . Uani d
C(2) 0.0930(8) 0.086(2) 0.3985(11) 0.046(5) 1.000 . Uani d
C(3) 0.0654(8) 0.194(3) 0.4842(13) 0.076(8) 1.000 . Uani d
C(4) 0.0332(7) 0.2209(13) 0.5503(10) 0.034(5) 1.000 . Uani d
C(5) -0.0317(8) 0.173(2) 0.6206(9) 0.048(6) 1.000 . Uani d
C(6) 0.0291(11) 0.296(2) 0.599(2) 0.086(9) 1.000 . Uani d
C(7) 0.0111(11) -0.058(3) 0.303(1) 0.108(11) 1.000 . Uani d
C(8) -0.0160(11) -0.125(2) 0.3744(13) 0.077(8) 1.000 . Uani d
C(9) 0.0483(10) -0.155(2) 0.4610(12) 0.067(7) 1.000 . Uani d
C(10) 0.0784(9) -0.123(2) 0.5338(12) 0.055(7) 1.000 . Uani d
C(11) 0.0892(7) -0.0136(12) 0.6190(10) 0.036(5) 1.000 . Uani d
C(12) 0.1183(8) -0.165(2) 0.5813(10) 0.045(5) 1.000 . Uani d
C(13) -0.0428(10) 0.106(2) 0.3021(13) 0.071(7) 1.000 . Uani d
C(14) -0.0552(11) 0.156(2) 0.3827(12) 0.073(8) 1.000 . Uani d
C(15) -0.1092(7) 0.048(2) 0.4604(12) 0.039(5) 1.000 . Uani d
C(16) -0.1095(8) -0.019(2) 0.5182(12) 0.042(5) 1.000 . Uani d
C(17) -0.0595(8) -0.109(2) 0.6061(12) 0.038(5) 1.000 . Uani d
C(18) -0.1465(7) -0.0748(13) 0.5612(9) 0.029(4) 1.000 . Uani d
C(19) 0.3681(9) 0.099(2) 1.0689(10) 0.059(7) 1.000 . Uani d
C(20) 0.3875(7) 0.150(1) 1.0016(10) 0.043(5) 1.000 . Uani d
C(21) 0.4355(10) 0.044(2) 0.9224(12) 0.051(6) 1.000 . Uani d
C(22) 0.4372(9) -0.030(2) 0.8580(12) 0.040(5) 1.000 . Uani d
C(23) 0.3967(11) -0.107(2) 0.7756(12) 0.056(6) 1.000 . Uani d
C(24) 0.4708(10) -0.074(3) 0.812(2) 0.095(10) 1.000 . Uani d
C(25) 0.2743(13) 0.088(2) 1.0602(13) 0.093(10) 1.000 . Uani d
C(26) 0.2397(11) 0.071(2) 0.9861(13) 0.073(8) 1.000 . Uani d
C(27) 0.2653(9) 0.1995(13) 0.8857(11) 0.045(5) 1.000 . Uani d
C(28) 0.3025(10) 0.216(2) 0.8304(12) 0.066(7) 1.000 . Uani d
C(29) 0.3662(9) 0.1725(12) 0.7570(12) 0.040(6) 1.000 . Uani d
C(30) 0.3109(8) 0.296(2) 0.7766(11) 0.038(5) 1.000 . Uani d
C(31) 0.3223(11) -0.073(2) 1.0705(12) 0.071(9) 1.000 . Uani d
C(32) 0.3457(9) -0.124(2) 1.012(2) 0.069(7) 1.000 . Uani d
C(33) 0.2814(9) -0.162(2) 0.9021(11) 0.040(5) 1.000 . Uani d
C(34) 0.2558(8) -0.1320(11) 0.8408(12) 0.034(5) 1.000 . Uani d
C(35) 0.2431(9) -0.014(2) 0.7560(9) 0.070(7) 1.000 . Uani d
C(36) 0.2131(9) -0.154(2) 0.793(2) 0.058(7) 1.000 . Uani d
H(1) 0.0921 0.0747 0.2835 0.088 1.000 . Uiso c
H(2) 0.0603 0.1708 0.3109 0.088 1.000 . Uiso c
H(3) 0.1231 0.1243 0.3949 0.065 1.000 . Uiso c
H(4) 0.0996 0.0125 0.3955 0.065 1.000 . Uiso c
H(5) 0.0989 0.2493 0.4813 0.040 1.000 . Uiso c
H(6) -0.0567 0.1269 0.6388 0.055 1.000 . Uiso c
H(7) -0.0277 0.3023 0.6897 0.046 1.000 . Uiso c
H(8) 0.0423 0.3579 0.5940 0.074 1.000 . Uiso c
H(9) -0.0123 -0.0745 0.2612 0.128 1.000 . Uiso c
H(10) 0.0468 -0.0800 0.2959 0.128 1.000 . Uiso c
H(11) -0.0101 -0.1910 0.3685 0.077 1.000 . Uiso c
H(12) -0.0512 -0.1009 0.3801 0.077 1.000 . Uiso c
H(13) 0.0598 -0.2127 0.4343 0.067 1.000 . Uiso c
H(14) 0.0839 0.0470 0.6472 0.052 1.000 . Uiso c
H(15) 0.1495 -0.0831 0.6753 0.056 1.000 . Uiso c
H(16) 0.1385 -0.2205 0.5812 0.040 1.000 . Uiso c
H(17) -0.0383 0.1508 0.2630 0.113 1.000 . Uiso c
H(18) -0.0740 0.0561 0.2839 0.113 1.000 . Uiso c
H(19) -0.0932 0.1690 0.3702 0.099 1.000 . Uiso c
H(20) -0.0418 0.2200 0.4079 0.099 1.000 . Uiso c
H(21) -0.1408 0.0705 0.4358 0.038 1.000 . Uiso c
H(22) -0.0314 -0.1390 0.6357 0.046 1.000 . Uiso c
H(23) -0.1293 -0.1803 0.6496 0.061 1.000 . Uiso c
H(24) -0.1878 -0.0561 0.5593 0.042 1.000 . Uiso c
H(25) 0.3637 0.1597 1.1029 0.051 1.000 . Uiso c
H(26) 0.3949 0.0580 1.0854 0.051 1.000 . Uiso c
H(27) 0.4243 0.1764 1.0136 0.047 1.000 . Uiso c
H(28) 0.3650 0.2083 0.9892 0.047 1.000 . Uiso c
H(29) 0.4685 0.0702 0.9485 0.077 1.000 . Uiso c
H(30) 0.3655 -0.1311 0.7460 0.069 1.000 . Uiso c
H(31) 0.5099 -0.0951 0.8244 0.067 1.000 . Uiso c
H(31) 0.5099 -0.0951 0.8244 0.067 1.000 . Uiso c
H(32) 0.2509 0.0586 1.0910 0.116 1.000 . Uiso c
H(33) 0.2743 0.1624 1.0623 0.116 1.000 . Uiso c
H(34) 0.2055 0.1202 0.9814 0.079 1.000 . Uiso c
H(36) 0.2448 0.2372 0.9154 0.083 1.000 . Uiso c
H(37) 0.3980 0.1382 0.7360 0.044 1.000 . Uiso c
H(38) 0.2855 0.3586 0.7628 0.059 1.000 . Uiso c
H(39) 0.3420 -0.0876 1.1154 0.084 1.000 . Uiso c
H(40) 0.2851 -0.0931 1.0744 0.084 1.000 . Uiso c
H(41) 0.3403 -0.2031 1.0236 0.080 1.000 . Uiso c
H(42) 0.3841 -0.1176 1.0128 0.080 1.000 . Uiso c
H(43) 0.2769 -0.2321 0.9181 0.050 1.000 . Uiso c
H(44) 0.2448 0.0480 0.7268 0.065 1.000 . Uiso c
H(45) 0.1919 -0.2264 0.8033 0.091 1.000 . Uiso c

loop_
_atom_site_aniso_label
_atom_site_aniso_U_11
_atom_site_aniso_U_22
_atom_site_aniso_U_33
_atom_site_aniso_U_12
_atom_site_aniso_U_13
_atom_site_aniso_U_23
Co(1) 0.040(2) 0.045(2) 0.020(1) -0.000(1) -0.0022(12) -0.0028(13)
Co(2) 0.039(2) 0.043(2) 0.028(2) -0.004(1) -0.0036(13) 0.001(1)
Cl(1) 0.046(3) 0.025(2) 0.146(6) -0.011(2) .024(3) -0.008(3)
Cl(2) 0.176(11) 0.196(11) 0.141(10) -0.022(9) .039(9) -0.006(9)
Cl(3) 0.087(11) 0.27(3) 0.20(2) 0.08(1) -0.018(13) -0.08(2)
Cl(4) 0.044(6) 0.095(8) 0.109(9) 0.019(5) -0.029(6) -0.023(7)
N(1) 0.10(2) 0.11(2) 0.045(12) 0.05(1) 0.008(11) -0.009(12)
N(2) 0.035(8) 0.034(8) 0.016(6) 0.003(6) -0.008(5) -0.014(6)
N(3) 0.039(9) 0.063(11) 0.021(9) -0.002(8) 0.009(7) 0.016(8)
N(4) 0.072(12) 0.029(9) 0.041(10) -0.005(9) -0.005(9) -0.020(8)
N(5) 0.037(9) 0.039(8) 0.052(10) 0.023(7) 0.004(8) -0.004(7)
N(6) 0.021(7) 0.038(9) 0.036(9) 0.005(7) 0.007(6) -0.026(7)
N(7) 0.042(10) 0.074(13) 0.049(11) -0.004(9) -0.021(8) -0.011(10)
N(8) 0.032(8) 0.055(9) 0.021(7) -0.001(7) -0.010(6) 0.001(6)
N(9) 0.043(9) 0.023(8) 0.049(10) 0.000(7) 0.021(7) 0.006(7)
N(10) 0.09(1) 0.041(9) 0.09(2) -0.018(10) 0.007(12) 0.012(10)
N(11) 0.044(10) 0.14(2) 0.041(12) 0.030(13) -0.010(8) 0.011(13)
N(12) 0.048(9) 0.050(9) 0.022(8) -0.008(8) .018(6) -0.010(7)
N(13) 0.046(9) 0.055(11) 0.025(8) -0.002(8) -0.023(7) 0.004(8)
N(14) 0.031(8) 0.039(8) 0.028(7) 0.003(7) -0.004(6) -0.017(6)
N(15) 0.060(12) 0.077(13) 0.053(13) 0.011(10) 0.022(10) -0.022(11)
N(16) 0.047(10) 0.015(6) 0.035(9) -0.009(7) -0.016(7) 0.009(6)
N(17) 0.053(11) 0.077(13) 0.038(10) -0.047(10) -0.018(9) 0.019(10)
N(18) 0.072(12) 0.069(12) 0.023(9) 0.007(10) -0.022(8) 0.024(9)
N(19) 0.056(11) 0.059(12) 0.031(9) 0.001(9) -0.019(8) -0.016(8)
N(20) 0.049(10) 0.039(8) 0.026(8) -0.003(7) -0.001(7) -0.004(7)
C(1) 0.033(9) 0.17(2) 0.022(9) -0.048(11) 014(7) -0.001(10)
C(2) 0.031(9) 0.076(13) 0.031(9) -0.005(8) -0.005(7) -0.012(9)
C(3) 0.018(10) 0.16(2) 0.053(13) 0.004(12) 0.007(8) 0.05(2)
C(4) 0.033(9) 0.024(8) 0.045(10) -0.027(7) .009(7) -0.004(7)
C(5) 0.030(9) 0.10(2) 0.010(8) 0.015(10) .001(7) -0.012(8)
C(6) 0.06(1) 0.07(2) 0.12(2) 0.003(13) -0.024(13) 0.03(2)
C(7) 0.10(2) 0.18(3) 0.05(2) 0.08(2) 0.005(12) -0.00(2)
C(8) 0.13(2) 0.07(2) 0.032(11) 0.04(1) -0.031(12) -0.024(10)
C(9) 0.08(2) 0.10(2) 0.028(10) -0.016(13) 012(9) -0.038(11)
C(10) 0.045(12) 0.09(2) 0.032(11) 0.007(11) -0.009(9) 0.008(11)
C(11) 0.032(9) 0.025(8) 0.053(12) -0.015(8) 0.017(8) 0.012(8)
C(12) 0.047(12) 0.041(10) 0.046(11) 0.007(8) -0.021(9) -0.013(9)
C(13) 0.069(13) 0.09(2) 0.06(1) 0.027(11) -0.028(10) -0.001(11)
C(14) 0.10(2) 0.09(2) 0.032(11) 0.024(13) 0.021(10) -0.020(11)
C(15) 0.017(7) 0.066(13) 0.035(10) -0.001(7) -0.004(6) -0.004(9)
C(16) 0.031(10) 0.046(11) 0.048(12) 0.003(8) -0.018(8) -0.005(9)
C(17) 0.028(8) 0.053(11) 0.034(12) -0.017(8) .000(8) -0.014(10)
C(18) 0.016(7) 0.033(8) 0.037(9) -0.016(6) -0.010(6) 0.005(7)
C(19) 0.054(12) 0.12(2) 0.008(7) 0.005(12) -0.010(7) -0.036(9)
C(20) 0.035(9) 0.052(11) 0.039(11) 0.025(8) -0.020(7) -0.036(9)
C(21) 0.08(2) 0.036(11) 0.035(11) -0.006(10) -0.009(10) -0.019(9)
C(22) 0.041(10) 0.042(10) 0.037(11) -0.013(8) .005(8) -0.017(8)
C(23) 0.09(2) 0.037(10) 0.045(11) -0.016(11) -0.009(10) -0.021(9)
C(24) 0.037(12) 0.11(2) 0.14(3) 0.017(13) 0.01(1) 0.02(2)
C(25) 0.14(3) 0.10(2) 0.042(12) -0.07(2) 0.02(1) 0.010(12)
C(26) 0.08(2) 0.10(2) 0.034(12) 0.004(13) 0.034(11) 0.011(12)
C(27) 0.071(12) 0.026(8) 0.037(9) 0.020(8) -0.004(8) 0.016(7)
C(28) 0.09(2) 0.08(2) 0.029(12) -0.052(13) -0.026(10) 0.009(11)
C(29) 0.057(13) 0.009(7) 0.055(13) -0.006(8) -0.007(10) -0.016(8)
C(30) 0.037(10) 0.038(10) 0.041(11) 0.011(8) 0.001(8) 0.017(9)
C(31) 0.09(2) 0.10(2) 0.024(12) 0.02(2) -0.020(11) 0.037(13)
C(32) 0.040(11) 0.09(2) 0.07(2) 0.007(11) -0.022(10) 0.02(1)
C(33) 0.045(10) 0.034(9) 0.040(10) -0.021(8) -0.023(8) 0.002(7)
C(34) 0.039(11) 0.007(6) 0.056(13) -0.009(7) 0.004(9) 0.007(7)
C(35) 0.069(13) 0.12(2) 0.020(9) -0.025(13) -0.038(9) 0.027(10)
C(36) 0.039(12) 0.06(1) 0.08(2) -0.016(10) .024(11) -0.02(1)

loop_
_atom_type_symbol
_atom_type_oxidation_number
_atom_type_number_in_cell
_atom_type_scat_dispersion_real
_atom_type_scat_dispersion_imag
_atom_type_scat_source
C 0 144 0.002 0.002 'International Tables for Crystallography(1992, Vol. C, Table 6.1.1.2)'
H 0 244 0.000 0.000 'International Tables for Crystallography(1992, Vol. C, Table 6.1.1.2)'
N 0 80 0.004 0.003 'International Tables for Crystallography(1992, Vol. C, Table 6.1.1.2)'
O 0 80 0.008 0.006 'International Tables for Crystallography(1992, Vol. C, Table 6.1.1.2)'
Cl 0 12 0.132 0.159
;
International Tables for Crystallography(1992, Vol. C, 
Tables 4.2.6.8 and 6.1.1.1)
;
Co 0 8 0.299 0.973
;
International Tables for Crystallography(1992, Vol. C, 
Tables 4.2.6.8 and 6.1.1.1)
;

loop_
_geom_angle_atom_site_label_1
_geom_angle_atom_site_label_2
_geom_angle_atom_site_label_3
_geom_angle
_geom_angle_publ_flag
N(2) Co(1) N(3) 83.1(7) ?
N(2) Co(1) N(5) 94.5(8) ?
N(2) Co(1) N(6) 87.0(7) ?
N(2) Co(1) N(8) 97.1(7) ?
N(2) Co(1) N(9) 173.5(7) ?
N(3) Co(1) N(5) 176.6(9) ?
N(3) Co(1) N(6) 93.6(7) ?
N(3) Co(1) N(8) 84.9(8) ?
N(3) Co(1) N(9) 90.4(8) ?
N(5) Co(1) N(6) 83.8(7) ?
N(5) Co(1) N(8) 97.9(8) ?
N(5) Co(1) N(9) 92.0(8) ?
N(6) Co(1) N(8) 175.4(8) ?
N(6) Co(1) N(9) 94.2(8) ?
N(8) Co(1) N(9) 81.4(8) ?
N(12) Co(2) N(13) 83.8(8) ?
N(12) Co(2) N(15) 95.2(9) ?
N(12) Co(2) N(16) 92.9(8) ?
N(12) Co(2) N(18) 93.9(8) ?
N(12) Co(2) N(19) 173.9(9) ?
N(13) Co(2) N(15) 174.2(9) ?
N(13) Co(2) N(16) 92.0(8) ?
N(13) Co(2) N(18) 87.5(9) ?
N(13) Co(2) N(19) 92.5(8) ?
N(15) Co(2) N(16) 82.3(10) ?
N(15) Co(2) N(18) 98.4(10) ?
N(15) Co(2) N(19) 89.0(9) ?
N(16) Co(2) N(18) 173.1(8) ?
N(16) Co(2) N(19) 92.1(8) ?
N(18) Co(2) N(19) 81.1(8) ?
O(1) Cl(1) O(2) 102.8(11) ?
O(1) Cl(1) O(3) 100.8(13) ?
O(1) Cl(1) O(4) 110.9(12) ?
O(2) Cl(1) O(3) 105.8(12) ?
O(2) Cl(1) O(4) 118.0(12) ?
O(3) Cl(1) O(4) 116.4(13) ?
O(5) Cl(2) O(6) 113.2(21) ?
O(5) Cl(2) O(7) 113.3(22) ?
O(5) Cl(2) O(8) 95.4(20) ?
O(6) Cl(2) O(7) 102.5(24) ?
O(6) Cl(2) O(8) 135.9(23) ?
O(7) Cl(2) O(8) 95.3(20) ?
O(9) Cl(3) O(10) 122.1(27) ?
O(9) Cl(3) O(11) 135.5(43) ?
O(9) Cl(3) O(12) 100.7(38) ?
O(10) Cl(3) O(11) 78.9(35) ?
O(10) Cl(3) O(12) 79.1(30) ?
O(11) Cl(3) O(12) 122.8(45) ?
O(13) Cl(4) O(14) 90.8(32) ?
O(13) Cl(4) O(15) 130.7(35) ?
O(13) Cl(4) O(16) 92.3(31) ?
O(14) Cl(4) O(15) 112.7(22) ?
O(14) Cl(4) O(16) 109.7(21) ?
O(15) Cl(4) O(16) 116.7(25) ?
C(1) N(1) C(7) 115.7(25) ?
C(1) N(1) C(13) 116.5(25) ?
C(7) N(1) C(13) 126.6(29) ?
Co(1) N(2) C(2) 131.8(15) ?
Co(1) N(2) C(3) 116.5(16) ?
C(2) N(2) C(3) 111.6(21) ?
Co(1) N(3) C(4) 113.4(14) ?
Co(1) N(3) C(5) 140.1(18) ?
C(4) N(3) C(5) 104.9(19) ?
C(5) N(4) C(6) 102.9(21) ?
C(5) N(4) H(7) 128.6 no
C(6) N(4) H(7) 128.4 no
Co(1) N(5) C(8) 127.6(16) ?
Co(1) N(5) C(9) 119.0(18) ?
C(8) N(5) C(9) 113.2(20) ?
Co(1) N(6) C(10) 111.1(14) ?
Co(1) N(6) C(11) 141.8(14) ?
C(10) N(6) C(11) 106.9(19) ?
C(11) N(7) C(12) 108.4(20) ?
C(11) N(7) H(15) 117.4 no
C(12) N(7) H(15) 134.0 no
Co(1) N(8) C(14) 121.9(17) ?
Co(1) N(8) C(15) 115.9(16) ?
C(14) N(8) C(15) 122.2(21) ?
Co(1) N(9) C(16) 112.6(14) ?
Co(1) N(9) C(17) 137.4(16) ?
C(16) N(9) C(17) 110.0(18) ?
C(17) N(10) C(18) 105.7(20) ?
C(17) N(10) H(23) 129.1 no
C(18) N(10) H(23) 125.2 no
C(19) N(11) C(25) 123.7(30) ?
C(19) N(11) C(31) 118.0(23) ?
C(25) N(11) C(31) 118.2(28) ?
Co(2) N(12) C(20) 128.1(15) ?
Co(2) N(12) C(21) 112.6(17) ?
C(20) N(12) C(21) 118.9(21) ?
Co(2) N(13) C(22) 114.2(15) ?
Co(2) N(13) C(23) 142.8(17) ?
C(22) N(13) C(23) 102.8(21) ?
C(23) N(14) C(24) 103.2(22) ?
Co(2) N(15) C(26) 117.6(19) ?
Co(2) N(15) C(27) 112.6(17) ?
C(26) N(15) C(27) 129.2(22) ?
Co(2) N(16) C(28) 112.1(17) ?
Co(2) N(16) C(29) 141.1(16) ?
C(28) N(16) C(29) 106.6(17) ?
C(29) N(17) C(30) 109.0(20) ?
Co(2) N(18) C(32) 123.7(18) ?
Co(2) N(18) C(33) 107.9(14) ?
C(32) N(18) C(33) 128.4(22) ?
Co(2) N(19) C(34) 116.5(16) ?
Co(2) N(19) C(35) 139.2(18) ?
C(34) N(19) C(35) 104.2(21) ?
C(35) N(20) C(36) 103.3(20) ?
N(1) C(1) C(2) 113.4(18) ?
N(1) C(1) H(1) 108.8 no
N(1) C(1) H(2) 108.1 no
C(2) C(1) H(1) 109.8 no
C(2) C(1) H(2) 112.9 no
H(1) C(1) H(2) 103.4 no
N(2) C(2) C(1) 112.8(18) ?
N(2) C(2) H(3) 118.9 no
N(2) C(2) H(4) 109.5 no
C(1) C(2) H(3) 101.5 no
C(1) C(2) H(4) 98.0 no
H(3) C(2) H(4) 114.0 no
N(2) C(3) C(4) 116.8(24) ?
N(2) C(3) H(5) 133.8 no
C(4) C(3) H(5) 107.2 no
N(3) C(4) C(3) 109.3(20) ?
N(3) C(4) C(6) 110.9(22) ?
C(3) C(4) C(6) 139.7(23) ?
N(3) C(5) N(4) 114.5(22) ?
N(3) C(5) H(6) 116.2 no
N(4) C(5) H(6) 129.3 no
N(4) C(6) C(4) 106.6(25) ?
N(4) C(6) H(8) 125.7 no
C(4) C(6) H(8) 125.1 no
N(1) C(7) C(8) 111.1(24) ?
N(1) C(7) H(9) 107.7 no
N(1) C(7) H(10) 112.9 no
C(8) C(7) H(9) 104.3 no
C(8) C(7) H(10) 109.0 no
H(9) C(7) H(10) 111.5 no
N(5) C(8) C(7) 106.7(25) ?
N(5) C(8) H(11) 107.5 no
N(5) C(8) H(12) 105.0 no
C(7) C(8) H(11) 109.3 no
C(7) C(8) H(12) 107.0 no
H(11) C(8) H(12) 120.6 no
N(5) C(9) C(10) 112.8(23) ?
N(5) C(9) H(13) 125.8 no
C(10) C(9) H(13) 121.0 no
N(6) C(10) C(9) 113.2(21) ?
N(6) C(10) C(12) 109.9(21) ?
C(9) C(10) C(12) 136.6(25) ?
N(6) C(11) N(7) 111.1(19) ?
N(6) C(11) H(14) 121.6 no
N(7) C(11) H(14) 127.1 no
N(7) C(12) C(10) 103.2(22) ?
N(7) C(12) H(16) 121.5 no
C(10) C(12) H(16) 135.1 no
N(1) C(13) C(14) 106.1(20) ?
N(1) C(13) H(17) 109.9 no
N(1) C(13) H(18) 105.7 no
C(14) C(13) H(17) 118.5 no
C(14) C(13) H(18) 111.8 no
H(17) C(13) H(18) 104.1 no
N(8) C(14) C(13) 115.8(23) ?
N(8) C(14) H(19) 99.3 no
N(8) C(14) H(20) 104.7 no
C(13) C(14) H(19) 93.6 no
C(13) C(14) H(20) 131.9 no
H(19) C(14) H(20) 104.8 no
N(8) C(15) C(16) 115.8(20) ?
N(8) C(15) H(21) 121.0 no
C(16) C(15) H(21) 123.2 no
N(9) C(16) C(15) 114.3(20) ?
N(9) C(16) C(18) 105.2(19) ?
C(15) C(16) C(18) 140.6(21) ?
N(9) C(17) N(10) 110.6(21) ?
N(9) C(17) H(22) 128.6 no
N(10) C(17) H(22) 120.7 no
N(10) C(18) C(16) 108.4(19) ?
N(10) C(18) H(24) 129.8 no
C(16) C(18) H(24) 120.0 no
N(11) C(19) C(20) 118.4(19) ?
N(11) C(19) H(25) 108.6 no
N(11) C(19) H(26) 110.0 no
C(20) C(19) H(25) 101.8 no
C(20) C(19) H(26) 107.3 no
H(25) C(19) H(26) 110.4 no
N(12) C(20) C(19) 110.0(19) ?
N(12) C(20) H(27) 109.7 no
N(12) C(20) H(28) 112.3 no
C(19) C(20) H(27) 106.5 no
C(19) C(20) H(28) 110.5 no
H(27) C(20) H(28) 107.7 no
N(12) C(21) C(22) 118.3(23) ?
N(12) C(21) H(29) 118.4 no
C(22) C(21) H(29) 123.3 no
N(13) C(22) C(21) 111.1(21) ?
N(13) C(22) C(24) 105.1(24) ?
C(21) C(22) C(24) 142.9(27) ?
N(13) C(23) N(14) 115.0(21) ?
N(13) C(23) H(30) 117.9 no
N(14) C(23) H(30) 127.0 no
N(14) C(24) C(22) 113.4(26) ?
N(14) C(24) H(31) 115.8 no
C(22) C(24) H(31) 124.9 no
N(11) C(25) C(26) 116.5(27) ?
N(11) C(25) H(32) 111.1 no
N(11) C(25) H(33) 116.0 no
C(26) C(25) H(32) 98.0 no
C(26) C(25) H(33) 100.0 no
H(32) C(25) H(33) 113.5 no
N(15) C(26) C(25) 108.0(23) ?
N(15) C(26) H(34) 98.1 no
C(25) C(26) H(34) 112.6 no
N(15) C(27) C(28) 114.2(22) ?
N(15) C(27) H(36) 103.1 no
C(28) C(27) H(36) 138.1 no
N(16) C(28) C(27) 117.9(23) ?
N(16) C(28) C(30) 106.1(23) ?
C(27) C(28) C(30) 135.4(29) ?
N(16) C(29) N(17) 110.2(20) ?
N(16) C(29) H(37) 127.3 no
N(17) C(29) H(37) 122.4 no
N(17) C(30) C(28) 107.8(23) ?
N(17) C(30) H(38) 121.9 no
C(28) C(30) H(38) 128.3 no
N(11) C(31) C(32) 115.5(25) ?
N(11) C(31) H(39) 105.7 no
N(11) C(31) H(40) 104.1 no
C(32) C(31) H(39) 110.8 no
C(32) C(31) H(40) 110.6 no
H(39) C(31) H(40) 109.8 no
N(18) C(32) C(31) 114.2(21) ?
N(18) C(32) H(41) 106.7 no
N(18) C(32) H(42) 114.7 no
C(31) C(32) H(41) 104.5 no
C(31) C(32) H(42) 113.1 no
H(41) C(32) H(42) 102.1 no
N(18) C(33) C(34) 123.2(21) ?
N(18) C(33) H(43) 118.0 no
C(34) C(33) H(43) 118.4 no
N(19) C(34) C(33) 111.0(20) ?
N(19) C(34) C(36) 104.5(21) ?
C(33) C(34) C(36) 144.0(22) ?
N(19) C(35) N(20) 113.8(22) ?
N(19) C(35) H(44) 126.5 no
N(20) C(35) H(44) 119.5 no
N(20) C(36) C(34) 113.9(22) ?
N(20) C(36) H(45) 130.7 no
C(34) C(36) H(45) 115.4 no

loop_
_geom_bond_atom_site_label_1
_geom_bond_atom_site_label_2
_geom_bond_distance
_geom_bond_publ_flag
Co(1) N(2) 1.90(2) ?
Co(1) N(3) 1.92(2) ?
Co(1) N(5) 1.88(2) ?
Co(1) N(6) 1.92(2) ?
Co(1) N(8) 1.98(2) ?
Co(1) N(9) 1.88(2) ?
Co(2) N(12) 1.93(2) ?
Co(2) N(13) 1.93(2) ?
Co(2) N(15) 1.99(2) ?
Co(2) N(16) 1.86(2) ?
Co(2) N(18) 2.03(2) ?
Co(2) N(19) 1.89(2) ?
Cl(1) O(1) 1.57(2) ?
Cl(1) O(2) 1.42(2) ?
Cl(1) O(3) 1.41(2) ?
Cl(1) O(4) 1.41(2) ?
Cl(2) O(5) 1.57(3) ?
Cl(2) O(6) 1.36(3) ?
Cl(2) O(7) 1.44(4) ?
Cl(2) O(8) 1.49(4) ?
Cl(3) O(9) 1.27(4) ?
Cl(3) O(10) 1.42(4) ?
Cl(3) O(11) 1.35(6) ?
Cl(3) O(12) 1.44(6) ?
Cl(4) O(13) 1.31(6) ?
Cl(4) O(14) 1.44(3) ?
Cl(4) O(15) 1.39(4) ?
Cl(4) O(16) 1.40(4) ?
N(1) C(1) 1.62(4) ?
N(1) C(7) 1.27(5) ?
N(1) C(13) 1.51(4) ?
N(2) C(2) 1.42(3) ?
N(2) C(3) 1.25(4) ?
N(3) C(4) 1.41(2) ?
N(3) C(5) 1.31(3) ?
N(4) C(5) 1.36(3) ?
N(4) C(6) 1.47(4) ?
N(4) H(7) 0.95 no
N(5) C(8) 1.46(3) ?
N(5) C(9) 1.19(3) ?
N(6) C(10) 1.34(3) ?
N(6) C(11) 1.27(3) ?
N(7) C(11) 1.35(3) ?
N(7) C(12) 1.35(3) ?
N(7) H(15) 0.95 no
N(8) C(14) 1.46(3) ?
N(8) C(15) 1.27(3) ?
N(9) C(16) 1.46(3) ?
N(9) C(17) 1.34(3) ?
N(10) C(17) 1.40(3) ?
N(10) C(18) 1.47(3) ?
N(10) H(23) 0.92 no
N(11) C(19) 1.36(4) ?
N(11) C(25) 1.24(4) ?
N(11) C(31) 1.54(5) ?
N(12) C(20) 1.45(3) ?
N(12) C(21) 1.25(3) ?
N(13) C(22) 1.32(3) ?
N(13) C(23) 1.28(3) ?
N(14) C(23) 1.27(3) ?
N(14) C(24) 1.21(4) ?
N(15) C(26) 1.57(3) ?
N(15) C(27) 1.26(3) ?
N(16) C(28) 1.33(4) ?
N(16) C(29) 1.36(3) ?
N(17) C(29) 1.32(3) ?
N(17) C(30) 1.28(3) ?
N(18) C(32) 1.50(3) ?
N(18) C(33) 1.32(3) ?
N(19) C(34) 1.39(3) ?
N(19) C(35) 1.37(2) ?
N(20) C(35) 1.32(3) ?
N(20) C(36) 1.33(3) ?
C(1) C(2) 1.51(3) ?
C(1) H(1) 1.03 no
C(1) H(2) 0.95 no
C(2) H(3) 0.89 no
C(2) H(4) 0.96 no
C(3) C(4) 1.50(3) ?
C(3) H(5) 1.09 no
C(4) C(6) 1.32(4) ?
C(5) H(6) 0.92 no
C(6) H(8) 0.86 no
C(7) C(8) 1.72(5) ?
C(7) H(9) 0.95 no
C(7) H(10) 0.93 no
C(8) H(11) 0.86 no
C(8) H(12) 0.92 no
C(9) C(10) 1.55(3) ?
C(9) H(13) 0.94 no
C(10) C(12) 1.39(3) ?
C(11) H(14) 0.95 no
C(12) H(16) 0.87 no
C(13) C(14) 1.63(4) ?
C(13) H(17) 0.92 no
C(13) H(18) 1.04 no
C(14) H(19) 0.96 no
C(14) H(20) 1.00 no
C(15) C(16) 1.36(3) ?
C(15) H(21) 0.92 no
C(16) C(18) 1.41(3) ?
C(17) H(22) 0.94 no
C(18) H(24) 1.03 no
C(19) C(20) 1.48(4) ?
C(19) H(25) 1.00 no
C(19) H(26) 0.89 no
C(20) H(27) 0.97 no
C(20) H(28) 0.95 no
C(21) C(22) 1.51(3) ?
C(21) H(29) 0.98 no
C(22) C(24) 1.32(4) ?
C(23) H(30) 0.97 no
C(24) H(31) 1.01 no
C(25) C(26) 1.58(4) ?
C(25) H(32) 0.90 no
C(25) H(33) 0.96 no
C(26) H(34) 1.05 no
C(27) C(28) 1.39(4) ?
C(27) H(36) 0.89 no
C(28) C(30) 1.44(3) ?
C(29) H(37) 0.98 no
C(30) H(38) 1.04 no
C(31) C(32) 1.38(4) ?
C(31) H(39) 0.95 no
C(31) H(40) 0.95 no
C(32) H(41) 1.06 no
C(32) H(42) 0.94 no
C(33) C(34) 1.32(3) ?
C(33) H(43) 0.96 no
C(34) C(36) 1.36(4) ?
C(35) H(44) 0.96 no
C(36) H(45) 1.08 no

loop_
_geom_contact_atom_site_label_1
_geom_contact_atom_site_label_2
_geom_contact_distance
_geom_contact_site_symmetry_2
_geom_contact_publ_flag
Cl(3) O(23) 2.08(7) . no
Cl(3) O(13) 2.65(7) . no
O(3) O(20) 2.88(4) 2_565 no
O(5) O(19) 2.77(4) 4_454 no
O(6) O(22) 2.71(6) . no
O(8) O(19) 2.97(5) 4_454 no
O(9) O(23) 2.17(6) . no
O(10) O(23) 2.46(7) . no
O(11) O(23) 1.94(7) . no
O(11) O(17) 2.47(7) 2_565 no
O(11) O(13) 2.90(8) . no
O(12) O(13) 1.94(7) . no
O(17) O(18) 2.82(6) . no
O(18) O(20) 2.51(5) . no
O(18) O(22) 2.54(6) . no
O(19) O(21) 2.48(4) 4 no
O(20) O(23) 2.84(6) 2_564 no
N(4) N(14) 2.72(3) 3_455 no
N(7) N(20) 2.703(13) . no
N(10) N(17) 2.68(3) 3_445 no

loop_
_geom_hbond_atom_site_label_D
_geom_hbond_atom_site_label_H
_geom_hbond_atom_site_label_A
_geom_hbond_distance_DH
_geom_hbond_distance_HA
_geom_hbond_distance_DA
_geom_hbond_angle_DHA
_geom_hbond_site_symmetry_A
N(4) H(7) N(14) 0.94 1.78 2.72(3) 177.7 3_455
N(7) H(15) N(20) 0.96 1.76 2.71(2) 167.1 .
N(10) H(23) N(17) 0.92 1.79 2.68(3) 160.4 3_445
